data_1536865
loop_
_publ_author_name
'Rastsvetaeva, R.K.'
'Stefanovich, S.Yu.'
'Pushcharovskii, D.Yu.'
'Bolotina, N.B.'
'Nadezhina, T.N.'
'Dimitrova, O.V.'

_publ_section_title
;
 K4 (Nb O)2 (Si8 O21): synthesis, structure and properties
;
_journal_name_full Kristallografiya
_journal_page_first 1001
_journal_page_last 1008
_journal_volume 39
_journal_year 1994
_chemical_formula_sum 'K4 Nb2 O23 Si8'
_chemical_name_systematic 'K4 (Nb O)2 (Si8 O21)'
_space_group_IT_number 2
_symmetry_space_group_name_Hall '-P 1'
_symmetry_space_group_name_H-M 'P -1'
_cell_angle_alpha 76.42
_cell_angle_beta 94.76
_cell_angle_gamma 86.98
_cell_formula_units_Z 5
_cell_length_a 32.39
_cell_length_b 10.95
_cell_length_c 7.737
_cell_volume 2650.782
_citation_journal_id_ASTM KRISAJ
_cod_data_source_file Rastsvetaeva_KRISAJ_1994_1459.cif
_cod_data_source_block K4Nb2O23Si8
_cod_database_code 1536865

loop_
_symmetry_equiv_pos_as_xyz
x,y,z
-x,-y,-z

loop_
_atom_site_label
_atom_site_type_symbol
_atom_site_fract_x
_atom_site_fract_y
_atom_site_fract_z
_atom_site_occupancy
_atom_site_U_iso_or_equiv
Si7 Si+4 0.2367 0.3993 0.2909 1 0.0
Nb3 Nb+5 0.5578 0.3261 0.7087 1 0.0
O50 O-2 0.2147 0.3215 0.1863 1 0.0
Si11 Si+4 0.1035 0.2216 0.1693 1 0.0
O3 O-2 0.4796 0.0668 0.2467 1 0.0
O44 O-2 0.7504 0.1128 0.7378 1 0.0
O9 O-2 0.6815 0.3503 0.2594 1 0.0
O57 O-2 0.759 0.4551 0.8215 1 0.0
O13 O-2 0.547 0.1837 0.2172 1 0.0
O27 O-2 0.2003 0.2869 0.8834 1 0.0
O58 O-2 0.9698 0.4748 0.7796 1 0.0
O42 O-2 0.3474 0.1156 0.7294 1 0.0
K1 K+1 0.0572 0.4761 0.7702 1 0.0
O33 O-2 0.5238 0.3738 0.5792 1 0.0
O52 O-2 0.6111 0.3214 0.1808 1 0.0
O35 O-2 0.9257 0.3722 0.5872 1 0.0
O12 O-2 0.3409 0.1807 0.256 1 0.0
Si19 Si+4 0.6318 0.0122 0.2998 1 0.0
O30 O-2 0.7966 0.2417 0.914 1 0.0
O4 O-2 0.6653 0.1036 0.3382 1 0.0
O15 O-2 0.9454 0.1695 0.2271 1 0.0
O46 O-2 0 0 0.5 1 0.0
O26 O-2 0.0001 0.249 0.8839 1 0.0
Si8 Si+4 0.4335 0.3588 0.3178 1 0.0
K8 K+1 0.4662 0.1464 0.691 1 0.0
Si2 Si+4 0.3893 0.1934 0.1295 1 0.0
O14 O-2 0.7398 0.1965 0.2552 1 0.0
Si6 Si+4 0.0335 0.3774 0.2954 1 0.0
Si16 Si+4 0.0358 0.004 0.3061 1 0.0
O2 O-2 0.2635 0.1009 0.3333 1 0.0
O41 O-2 0.1677 0.1491 0.68 1 0.0
K2 K+1 0.255 0.4933 0.7437 1 0.0
O53 O-2 0.812 0.3066 0.1952 1 0.0
O21 O-2 0.012 0.3282 0.5159 1 0.0
Si10 Si+4 0.8354 0.3598 0.3225 1 0.0
K4 K+1 0.6542 0.4868 0.7449 1 0.0
O40 O-2 0.8045 0.0634 0.1918 1 0.0
Si14 Si+4 0.6982 0.2214 0.2004 1 0.0
O32 O-2 0.3228 0.3593 0.6116 1 0.0
O47 O-2 0.1878 -0.0167 0.473 1 0.0
O43 O-2 0.5598 0.152 0.6788 1 0.0
O25 O-2 0.8079 0.3278 0.541 1 0.0
O10 O-2 0.8778 0.2842 0.3105 1 0.0
Nb5 Nb+5 0.9583 0.3114 0.7197 1 0.0
Nb2 Nb+5 0.355 0.2952 0.7442 1 0.0
Si5 Si+4 0.9942 0.2021 0.1006 1 0.0
O29 O-2 0.6003 0.2742 0.8766 1 0.0
Si13 Si+4 0.5037 0.206 0.1677 1 0.0
O7 O-2 0.2821 0.3426 0.2738 1 0.0
Si1 Si+4 0.1945 0.229 0.0962 1 0.0
O18 O-2 0.5104 0.2639 0.9498 1 0.0
K6 K+1 0.0661 0.1409 0.6899 1 0.0
Si20 Si+4 0.8317 -0.0058 0.3191 1 0.0
O39 O-2 0.6195 0.0908 0.119 1 0.0
Si18 Si+4 0.4336 -0.0076 0.3203 1 0.0
O31 O-2 0.1241 0.3563 0.5766 1 0.0
Si15 Si+4 0.9031 0.1991 0.1769 1 0.0
O6 O-2 0.0812 0.3389 0.2473 1 0.0
Si9 Si+4 0.6344 0.3983 0.2852 1 0.0
Nb1 Nb+5 0.1583 0.3236 0.7084 1 0.0
O23 O-2 0.4085 0.3221 0.5352 1 0.0
Si17 Si+4 0.2305 0.0142 0.2955 1 0.0
K7 K+1 0.2631 0.1441 0.7122 1 0.0
O11 O-2 0.1456 0.2016 0.2231 1 0.0
O19 O-2 0.7061 0.2336 0.9848 1 0.0
Si12 Si+4 0.2986 0.2169 0.2022 1 0.0
K9 K+1 0.6651 0.134 0.7161 1 0.0
O51 O-2 0.4121 0.2966 0.1937 1 0.0
K3 K+1 0.4555 0.4724 0.7896 1 0.0
O49 O-2 0.0131 0.3093 0.1746 1 0.0
O17 O-2 0.3063 0.24 0.9844 1 0.0
O24 O-2 0.6113 0.3722 0.5051 1 0.0
O56 O-2 0.5609 0.4932 0.7765 1 0.0
Si3 Si+4 0.5951 0.2202 0.0923 1 0.0
O5 O-2 0.8785 0.0589 0.2406 1 0.0
O1 O-2 0.0747 0.0931 0.2959 1 0.0
O34 O-2 0.7218 0.3495 0.6071 1 0.0
O36 O-2 0.0183 0.0717 0.1391 1 0.0
Nb4 Nb+5 0.7542 0.2942 0.7461 1 0.0
O8 O-2 0.479 0.3002 0.292 1 0.0
O38 O-2 0.4067 0.055 0.1854 1 0.0
K10 K+1 0.8655 0.1442 0.7008 1 0.0
K5 K+1 0.8548 0.473 0.7854 1 0.0
O55 O-2 0.3637 0.4549 0.8163 1 0.0
O37 O-2 0.2168 0.0955 0.1199 1 0.0
O16 O-2 0.1113 0.2483 0.9495 1 0.0
O20 O-2 0.9102 0.2649 0.9618 1 0.0
O28 O-2 0.3964 0.2315 0.9116 1 0.0
O54 O-2 0.1542 0.4928 0.7715 1 0.0
O45 O-2 0.9499 0.1314 0.7103 1 0.0
Si4 Si+4 0.7889 0.2047 0.1314 1 0.0
O22 O-2 0.2113 0.3787 0.5082 1 0.0
O48 O-2 0.4107 0.0138 0.5266 1 0.0
